data_1515888
loop_
_publ_author_name
'Churchard, Andrew James'
'Cyranski, Micha\/l Ksawery'
'Dobrzycki, \/Lukasz'
'Budzianowski, Armand'
'Grochala, Wojciech'

_publ_section_title
;
 Nickel macrocycles with complex hydrides---new avenues for hydrogen
 storage research
;
_journal_issue 12
_journal_name_full 'Energy &amp; Environmental Science'
_journal_page_first 1973
_journal_paper_doi 10.1039/c0ee00051e
_journal_volume 3
_journal_year 2010
_chemical_formula_sum 'C10 H32 B2 N4 Ni'
_chemical_formula_weight 288.73
_chemical_name_systematic
;
?
;
_space_group_IT_number 62
_symmetry_cell_setting orthorhombic
_symmetry_space_group_name_Hall '-P 2ac 2n'
_symmetry_space_group_name_H-M 'P n m a'
_atom_sites_solution_hydrogens geom
_atom_sites_solution_primary direct
_atom_sites_solution_secondary difmap
_audit_creation_method SHELXL-97
_cell_angle_alpha 90.00
_cell_angle_beta 90.00
_cell_angle_gamma 90.00
_cell_formula_units_Z 4
_cell_length_a 14.4512(7)
_cell_length_b 9.4625(6)
_cell_length_c 11.7824(7)
_cell_measurement_reflns_used 2205
_cell_measurement_temperature 100(2)
_cell_measurement_theta_max 28.30
_cell_measurement_theta_min 2.75
_cell_volume 1611.18(16)
_computing_cell_refinement
;
CrysAlis RED, Oxford Diffraction Ltd.,
Version 1.171.33.34d (release 27-02-2009 CrysAlis171 .NET)
(compiled Feb 27 2009,15:38:38)
;
_computing_data_collection
;
CrysAlis CCD, Oxford Diffraction Ltd.,
Version 1.171.33.34d (release 27-02-2009 CrysAlis171 .NET)
(compiled Feb 27 2009,15:38:38)
;
_computing_data_reduction
;
CrysAlis RED, Oxford Diffraction Ltd.,
Version 1.171.33.34d (release 27-02-2009 CrysAlis171 .NET)
(compiled Feb 27 2009,15:38:38)
;
_computing_molecular_graphics 'Diamond 2.1'
_computing_publication_material SHELXTL-97
_computing_structure_refinement 'SHELXL-97 (Sheldrick, 1997)'
_computing_structure_solution 'SHELXS-97 (Sheldrick, 1990)'
_diffrn_ambient_temperature 100(2)
_diffrn_detector_area_resol_mean 8.6479
_diffrn_measured_fraction_theta_full 0.999
_diffrn_measured_fraction_theta_max 0.999
_diffrn_measurement_device_type 'KM4 CCD'
_diffrn_measurement_method 'omega scan'
_diffrn_radiation_monochromator graphite
_diffrn_radiation_source 'fine-focus sealed tube'
_diffrn_radiation_type MoK\a
_diffrn_radiation_wavelength 0.71073
_diffrn_reflns_av_R_equivalents 0.0496
_diffrn_reflns_av_sigmaI/netI 0.0710
_diffrn_reflns_limit_h_max 17
_diffrn_reflns_limit_h_min -17
_diffrn_reflns_limit_k_max 11
_diffrn_reflns_limit_k_min -11
_diffrn_reflns_limit_l_max 14
_diffrn_reflns_limit_l_min -14
_diffrn_reflns_number 12412
_diffrn_reflns_theta_full 25.05
_diffrn_reflns_theta_max 25.49
_diffrn_reflns_theta_min 2.76
_exptl_absorpt_coefficient_mu 1.191
_exptl_absorpt_correction_T_max 0.890
_exptl_absorpt_correction_T_min 0.801
_exptl_absorpt_correction_type multi-scan
_exptl_absorpt_process_details
;
CrysAlis RED, Oxford Diffraction Ltd.,
Version 1.171.33.34d (release 27-02-2009 CrysAlis171 .NET)
(compiled Feb 27 2009,15:38:38)
Empirical absorption correction using spherical harmonics,
implemented in SCALE3 ABSPACK scaling algorithm.
;
_exptl_crystal_colour colourless
_exptl_crystal_density_diffrn 1.190
_exptl_crystal_density_method 'not measured'
_exptl_crystal_description prismatic
_exptl_crystal_F_000 632
_exptl_crystal_size_max 0.22
_exptl_crystal_size_mid 0.15
_exptl_crystal_size_min 0.10
_refine_diff_density_max 0.326
_refine_diff_density_min -0.179
_refine_diff_density_rms 0.044
_refine_ls_extinction_method none
_refine_ls_goodness_of_fit_ref 0.818
_refine_ls_hydrogen_treatment constr
_refine_ls_matrix_type full
_refine_ls_number_parameters 148
_refine_ls_number_reflns 1598
_refine_ls_number_restraints 14
_refine_ls_restrained_S_all 0.818
_refine_ls_R_factor_all 0.0943
_refine_ls_R_factor_gt 0.0363
_refine_ls_shift/su_max 0.000
_refine_ls_shift/su_mean 0.000
_refine_ls_structure_factor_coef Fsqd
_refine_ls_weighting_details 'calc w=1/[\s^2^(Fo^2^)+(0.0486P)^2^+0.0000P] where P=(Fo^2^+2Fc^2^)/3'
_refine_ls_weighting_scheme calc
_refine_ls_wR_factor_gt 0.0873
_refine_ls_wR_factor_ref 0.0951
_reflns_number_gt 713
_reflns_number_total 1598
_reflns_threshold_expression >2sigma(I)
_cod_data_source_file c0ee00051e.txt
_cod_data_source_block wg16
_cod_depositor_comments
;
The following automatic conversions were performed:

'_symmetry_cell_setting' value 'Orthorhombic' changed to
'orthorhombic' according to
/usr/data/users/saulius/automatic-downloads/retrospective/RSC/lib/dictionaries/cif_core.dic
dictionary named 'cif_core.dic' version 2.4.2 from 2011-04-26.

Automatic conversion script
Id: cif_fix_values 2281 2013-09-26 08:29:07Z andrius 
;
_cod_original_sg_symbol_H-M Pnma
_cod_database_code 1515888

loop_
_symmetry_equiv_pos_as_xyz
'x, y, z'
'-x+1/2, -y, z+1/2'
'-x, y+1/2, -z'
'x+1/2, -y+1/2, -z+1/2'
'-x, -y, -z'
'x-1/2, y, -z-1/2'
'x, -y-1/2, z'
'-x-1/2, y-1/2, z-1/2'

loop_
_atom_site_label
_atom_site_type_symbol
_atom_site_fract_x
_atom_site_fract_y
_atom_site_fract_z
_atom_site_U_iso_or_equiv
_atom_site_adp_type
_atom_site_occupancy
_atom_site_symmetry_multiplicity
_atom_site_calc_flag
_atom_site_refinement_flags
_atom_site_disorder_assembly
_atom_site_disorder_group
C1 C 0.2908(13) 1.038(2) 0.3888(19) 0.095(6) Uani 0.50 1 d PD A -1
H1B H 0.2923 1.0135 0.3070 0.114 Uiso 0.50 1 calc PR A -1
H1A H 0.3035 1.1399 0.3981 0.114 Uiso 0.50 1 calc PR A -1
C2 C 0.1999(13) 0.9966(18) 0.4424(15) 0.130(10) Uani 0.50 1 d PD A -1
H2A H 0.2003 1.0307 0.5218 0.155 Uiso 0.50 1 calc PR A -1
H2B H 0.1501 1.0481 0.4023 0.155 Uiso 0.50 1 calc PR A -1
C3 C 0.0872(12) 0.838(3) 0.5034(18) 0.085(5) Uani 0.50 1 d PD A -1
H3B H 0.0372 0.8781 0.4561 0.102 Uiso 0.50 1 calc PR A -1
H3A H 0.0900 0.8912 0.5755 0.102 Uiso 0.50 1 calc PR A -1
C4 C 0.0675(13) 0.683(3) 0.527(2) 0.087(6) Uani 0.50 1 d PD A -1
H4A H 0.0080 0.6814 0.5690 0.104 Uiso 0.50 1 calc PR A -1
H4B H 0.0553 0.6392 0.4526 0.104 Uiso 0.50 1 calc PR A -1
C5 C 0.1296(6) 0.5837(11) 0.5886(7) 0.107(3) Uani 0.50 1 d PD A -1
H5B H 0.1353 0.6151 0.6685 0.129 Uiso 0.50 1 calc PR A -1
H5A H 0.1007 0.4888 0.5890 0.129 Uiso 0.50 1 calc PR A -1
C6 C 0.2158(15) 0.4903(13) 0.4327(14) 0.097(8) Uani 0.50 1 d PD A -1
H6A H 0.1674 0.5293 0.3821 0.116 Uiso 0.50 1 calc PR A -1
H6B H 0.2023 0.3895 0.4481 0.116 Uiso 0.50 1 calc PR A -1
C7 C 0.3101(12) 0.5091(16) 0.383(2) 0.092(7) Uani 0.50 1 d PD A -1
H7B H 0.3557 0.4680 0.4367 0.110 Uiso 0.50 1 calc PR A -1
H7A H 0.3136 0.4544 0.3120 0.110 Uiso 0.50 1 calc PR A -1
C8 C 0.4357(12) 0.677(2) 0.3238(17) 0.106(8) Uani 0.50 1 d PD A -1
H8B H 0.4478 0.6252 0.2524 0.127 Uiso 0.50 1 calc PR A -1
H8A H 0.4778 0.6398 0.3830 0.127 Uiso 0.50 1 calc PR A -1
C9 C 0.4530(14) 0.831(3) 0.3068(16) 0.123(10) Uani 0.50 1 d PD A -1
H9B H 0.4079 0.8637 0.2491 0.147 Uiso 0.50 1 calc PR A -1
H9A H 0.5150 0.8397 0.2717 0.147 Uiso 0.50 1 calc PR A -1
C10 C 0.4498(6) 0.9380(10) 0.4022(7) 0.104(3) Uani 0.50 1 d PD A -1
H10A H 0.4945 0.9095 0.4617 0.125 Uiso 0.50 1 calc PR A -1
H10B H 0.4693 1.0313 0.3727 0.125 Uiso 0.50 1 calc PR A -1
N1 N 0.3561(4) 0.9514(7) 0.4539(6) 0.074(2) Uani 0.50 1 d PD A -1
H1N H 0.3690 0.9912 0.5214 0.111 Uiso 0.50 1 d PR A -1
N2 N 0.1755(4) 0.8484(7) 0.4440(5) 0.0676(19) Uani 0.50 1 d PD A -1
H2N H 0.1758 0.8045 0.3750 0.101 Uiso 0.50 1 d PR A -1
N3 N 0.2233(4) 0.5724(8) 0.5389(6) 0.086(2) Uani 0.50 1 d PD A -1
H3N H 0.2616 0.5630 0.5985 0.129 Uiso 0.50 1 d PR A -1
N4 N 0.3374(4) 0.6561(7) 0.3593(5) 0.0763(18) Uani 0.50 1 d PD A -1
H4N H 0.2947 0.6889 0.3103 0.114 Uiso 0.50 1 d PR A -1
Ni1 Ni 0.29616(4) 0.7500 0.50594(5) 0.0670(3) Uani 1 2 d S . .
B1 B 0.3641(4) 0.7500 0.6733(5) 0.079(2) Uani 1 2 d SG A .
H1BA H 0.2965 0.7946 0.6544 0.095 Uiso 0.50 1 d PG . .
H1BB H 0.3951 0.7195 0.5852 0.095 Uiso 0.50 1 d PG . .
H1BC H 0.4114 0.8326 0.7072 0.095 Uiso 0.50 1 d PG . .
H1BD H 0.3622 0.6571 0.7248 0.095 Uiso 0.50 1 d PG . .
B2 B 0.1924(3) 0.7500 0.1519(4) 0.0449(13) Uani 1 2 d S . .
H2BA H 0.1555 0.7500 0.0616 0.054 Uiso 1 2 d SR . .
H2BB H 0.2680 0.7500 0.1379 0.054 Uiso 1 2 d SR . .
H2BC H 0.1732 0.8441 0.2030 0.054 Uiso 1 1 d R . .

loop_
_atom_site_aniso_label
_atom_site_aniso_U_11
_atom_site_aniso_U_22
_atom_site_aniso_U_33
_atom_site_aniso_U_23
_atom_site_aniso_U_13
_atom_site_aniso_U_12
C1 0.178(18) 0.047(11) 0.061(7) 0.004(7) -0.027(9) -0.005(9)
C2 0.104(14) 0.23(2) 0.059(11) -0.024(13) 0.009(9) 0.080(15)
C3 0.065(8) 0.155(12) 0.036(7) -0.007(8) 0.016(6) -0.027(6)
C4 0.069(9) 0.129(15) 0.062(11) -0.007(8) 0.014(7) -0.015(8)
C5 0.072(6) 0.162(9) 0.088(6) 0.053(6) -0.035(5) -0.061(6)
C6 0.14(2) 0.028(6) 0.118(17) -0.006(8) -0.043(13) 0.020(11)
C7 0.111(13) 0.053(13) 0.111(12) -0.017(9) -0.030(10) 0.045(9)
C8 0.068(10) 0.125(15) 0.125(14) -0.040(11) 0.001(9) -0.015(8)
C9 0.054(7) 0.21(2) 0.108(11) -0.051(13) 0.008(7) -0.023(8)
C10 0.074(6) 0.147(9) 0.091(7) -0.009(6) 0.020(5) -0.038(6)
N1 0.057(4) 0.091(6) 0.074(5) -0.013(4) 0.012(3) -0.020(4)
N2 0.059(4) 0.066(4) 0.077(4) 0.006(4) 0.011(3) -0.005(4)
N3 0.075(5) 0.107(6) 0.076(4) 0.030(4) -0.037(4) -0.019(5)
N4 0.061(4) 0.084(5) 0.084(5) -0.008(4) 0.005(3) 0.002(4)
Ni1 0.0480(4) 0.0908(5) 0.0621(4) 0.000 0.0002(4) 0.000
B1 0.046(4) 0.121(6) 0.071(4) 0.000 -0.007(3) 0.000
B2 0.048(3) 0.041(3) 0.047(3) 0.000 0.009(2) 0.000

loop_
_atom_type_symbol
_atom_type_description
_atom_type_scat_dispersion_real
_atom_type_scat_dispersion_imag
_atom_type_scat_source
C C 0.0033 0.0016 'International Tables Vol C Tables 4.2.6.8 and 6.1.1.4'
H H 0.0000 0.0000 'International Tables Vol C Tables 4.2.6.8 and 6.1.1.4'
B B 0.0013 0.0007 'International Tables Vol C Tables 4.2.6.8 and 6.1.1.4'
N N 0.0061 0.0033 'International Tables Vol C Tables 4.2.6.8 and 6.1.1.4'
Ni Ni 0.3393 1.1124 'International Tables Vol C Tables 4.2.6.8 and 6.1.1.4'

loop_
_geom_angle_atom_site_label_1
_geom_angle_atom_site_label_2
_geom_angle_atom_site_label_3
_geom_angle
_geom_angle_site_symmetry_1
_geom_angle_site_symmetry_3
N1 C1 C2 101.4(14) . .
N1 C1 H1B 111.5 . .
C2 C1 H1B 111.5 . .
N1 C1 H1A 111.5 . .
C2 C1 H1A 111.5 . .
H1B C1 H1A 109.3 . .
N2 C2 C1 117.9(13) . .
N2 C2 H2A 107.8 . .
C1 C2 H2A 107.8 . .
N2 C2 H2B 107.8 . .
C1 C2 H2B 107.8 . .
H2A C2 H2B 107.2 . .
N2 C3 C4 108.8(17) . .
N2 C3 H3B 109.9 . .
C4 C3 H3B 109.9 . .
N2 C3 H3A 109.9 . .
C4 C3 H3A 109.9 . .
H3B C3 H3A 108.3 . .
C5 C4 C3 126(2) . .
C5 C4 H4A 105.8 . .
C3 C4 H4A 105.8 . .
C5 C4 H4B 105.8 . .
C3 C4 H4B 105.8 . .
H4A C4 H4B 106.2 . .
N3 C5 C4 114.0(8) . .
N3 C5 H5B 108.8 . .
C4 C5 H5B 108.8 . .
N3 C5 H5A 108.8 . .
C4 C5 H5A 108.8 . .
H5B C5 H5A 107.7 . .
N3 C6 C7 101.5(15) . .
N3 C6 H6A 111.5 . .
C7 C6 H6A 111.5 . .
N3 C6 H6B 111.5 . .
C7 C6 H6B 111.5 . .
H6A C6 H6B 109.3 . .
N4 C7 C6 115.7(11) . .
N4 C7 H7B 108.4 . .
C6 C7 H7B 108.4 . .
N4 C7 H7A 108.4 . .
C6 C7 H7A 108.4 . .
H7B C7 H7A 107.4 . .
N4 C8 C9 109.0(19) . .
N4 C8 H8B 109.9 . .
C9 C8 H8B 109.9 . .
N4 C8 H8A 109.9 . .
C9 C8 H8A 109.9 . .
H8B C8 H8A 108.3 . .
C8 C9 C10 123(2) . .
C8 C9 H9B 106.5 . .
C10 C9 H9B 106.5 . .
C8 C9 H9A 106.5 . .
C10 C9 H9A 106.5 . .
H9B C9 H9A 106.5 . .
N1 C10 C9 112.8(10) . .
N1 C10 H10A 109.0 . .
C9 C10 H10A 109.0 . .
N1 C10 H10B 109.0 . .
C9 C10 H10B 109.0 . .
H10A C10 H10B 107.8 . .
C1 N1 C10 114.8(10) . .
C1 N1 Ni1 112.2(9) . .
C10 N1 Ni1 113.6(5) . .
C1 N1 H1N 111.3 . .
C10 N1 H1N 102.0 . .
Ni1 N1 H1N 101.5 . .
C2 N2 C3 106.7(13) . .
C2 N2 Ni1 103.4(9) . .
C3 N2 Ni1 121.8(11) . .
C2 N2 H2N 115.4 . .
C3 N2 H2N 113.6 . .
Ni1 N2 H2N 95.9 . .
C6 N3 C5 107.9(10) . .
C6 N3 Ni1 108.2(7) . .
C5 N3 Ni1 119.5(6) . .
C6 N3 H3N 130.9 . .
C5 N3 H3N 105.2 . .
Ni1 N3 H3N 84.9 . .
C7 N4 C8 115.7(12) . .
C7 N4 Ni1 99.7(9) . .
C8 N4 Ni1 117.3(10) . .
C7 N4 H4N 105.4 . .
C8 N4 H4N 115.3 . .
Ni1 N4 H4N 101.1 . .
N3 Ni1 N3 112.5(4) . 7_575
N3 Ni1 N4 132.8(3) . 7_575
N3 Ni1 N4 87.3(3) 7_575 7_575
N3 Ni1 N4 87.3(3) . .
N3 Ni1 N4 132.8(3) 7_575 .
N4 Ni1 N4 51.8(4) 7_575 .
N3 Ni1 N2 43.0(3) . 7_575
N3 Ni1 N2 90.2(2) 7_575 7_575
N4 Ni1 N2 98.1(2) 7_575 7_575
N4 Ni1 N2 75.8(2) . 7_575
N3 Ni1 N2 90.2(2) . .
N3 Ni1 N2 43.0(3) 7_575 .
N4 Ni1 N2 75.8(2) 7_575 .
N4 Ni1 N2 98.1(2) . .
N2 Ni1 N2 52.4(4) 7_575 .
N3 Ni1 N1 170.9(3) . .
N3 Ni1 N1 62.3(3) 7_575 .
N4 Ni1 N1 42.5(3) 7_575 .
N4 Ni1 N1 91.5(3) . .
N2 Ni1 N1 128.1(3) 7_575 .
N2 Ni1 N1 81.1(2) . .
N3 Ni1 N1 62.3(3) . 7_575
N3 Ni1 N1 170.9(3) 7_575 7_575
N4 Ni1 N1 91.5(3) 7_575 7_575
N4 Ni1 N1 42.5(3) . 7_575
N2 Ni1 N1 81.1(2) 7_575 7_575
N2 Ni1 N1 128.1(3) . 7_575
N1 Ni1 N1 121.8(3) . 7_575
N3 Ni1 B1 93.5(2) . .
N3 Ni1 B1 93.5(2) 7_575 .
N4 Ni1 B1 129.1(2) 7_575 .
N4 Ni1 B1 129.1(2) . .
N2 Ni1 B1 132.8(2) 7_575 .
N2 Ni1 B1 132.8(2) . .
N1 Ni1 B1 94.3(2) . .
N1 Ni1 B1 94.3(2) 7_575 .
B1 Ni1 H1BA 29.4 . .
B1 Ni1 H1BB 31.7 . .
H1BA Ni1 H1BB 60.8 . .
Ni1 B1 H1BA 54.3 . .
Ni1 B1 H1BB 51.3 . .
H1BA B1 H1BB 105.1 . .
Ni1 B1 H1BC 126.5 . .
H1BA B1 H1BC 110.6 . .
H1BB B1 H1BC 104.9 . .
Ni1 B1 H1BD 119.8 . .
H1BA B1 H1BD 114.3 . .
H1BB B1 H1BD 108.1 . .
H1BC B1 H1BD 113.0 . .
H2BA B2 H2BB 108.1 . .
H2BA B2 H2BC 111.9 . .
H2BB B2 H2BC 109.1 . .

loop_
_geom_bond_atom_site_label_1
_geom_bond_atom_site_label_2
_geom_bond_distance
_geom_bond_site_symmetry_2
C1 N1 1.465(17) .
C1 C2 1.509(16) .
C1 H1B 0.9900 .
C1 H1A 0.9900 .
C2 N2 1.446(15) .
C2 H2A 0.9900 .
C2 H2B 0.9900 .
C3 N2 1.459(14) .
C3 C4 1.515(10) .
C3 H3B 0.9900 .
C3 H3A 0.9900 .
C4 C5 1.488(17) .
C4 H4A 0.9900 .
C4 H4B 0.9900 .
C5 N3 1.478(9) .
C5 H5B 0.9900 .
C5 H5A 0.9900 .
C6 N3 1.477(14) .
C6 C7 1.492(16) .
C6 H6A 0.9900 .
C6 H6B 0.9900 .
C7 N4 1.474(15) .
C7 H7B 0.9900 .
C7 H7A 0.9900 .
C8 N4 1.493(16) .
C8 C9 1.495(12) .
C8 H8B 0.9900 .
C8 H8A 0.9900 .
C9 C10 1.511(17) .
C9 H9B 0.9900 .
C9 H9A 0.9900 .
C10 N1 1.491(8) .
C10 H10A 0.9900 .
C10 H10B 0.9900 .
N1 Ni1 2.182(7) .
N1 H1N 0.8998 .
N2 Ni1 2.107(6) .
N2 H2N 0.9123 .
N3 Ni1 2.021(7) .
N3 H3N 0.8992 .
N4 Ni1 2.033(6) .
N4 H4N 0.9009 .
Ni1 N3 2.021(7) 7_575
Ni1 N4 2.033(6) 7_575
Ni1 N2 2.107(6) 7_575
Ni1 N1 2.182(7) 7_575
Ni1 B1 2.202(6) .
Ni1 H1BA 1.7998 .
Ni1 H1BB 1.7326 .
B1 H1BA 1.0871 .
B1 H1BB 1.1661 .
B1 H1BC 1.1125 .
B1 H1BD 1.0688 .
B2 H2BA 1.1905 .
B2 H2BB 1.1051 .
B2 H2BC 1.1106 .

loop_
_geom_torsion_atom_site_label_1
_geom_torsion_atom_site_label_2
_geom_torsion_atom_site_label_3
_geom_torsion_atom_site_label_4
_geom_torsion
_geom_torsion_site_symmetry_4
N1 C1 C2 N2 -56(2) .
N2 C3 C4 C5 55(3) .
C3 C4 C5 N3 -56(3) .
N3 C6 C7 N4 -60.2(17) .
N4 C8 C9 C10 66(3) .
C8 C9 C10 N1 -64(2) .
C2 C1 N1 C10 164.4(11) .
C2 C1 N1 Ni1 32.7(15) .
C9 C10 N1 C1 -78.9(16) .
C9 C10 N1 Ni1 52.2(12) .
C1 C2 N2 C3 178.0(17) .
C1 C2 N2 Ni1 48.5(17) .
C4 C3 N2 C2 -169(2) .
C4 C3 N2 Ni1 -51(2) .
C7 C6 N3 C5 170.7(9) .
C7 C6 N3 Ni1 40.0(11) .
C4 C5 N3 C6 -73.5(14) .
C4 C5 N3 Ni1 50.6(13) .
C6 C7 N4 C8 172.6(15) .
C6 C7 N4 Ni1 45.8(16) .
C9 C8 N4 C7 -177.9(17) .
C9 C8 N4 Ni1 -61(2) .
C6 N3 Ni1 N3 120.3(9) 7_575
C5 N3 Ni1 N3 -3.6(8) 7_575
C6 N3 Ni1 N4 11.9(10) 7_575
C5 N3 Ni1 N4 -112.0(6) 7_575
C6 N3 Ni1 N4 -15.5(9) .
C5 N3 Ni1 N4 -139.4(6) .
C6 N3 Ni1 N2 56.4(9) 7_575
C5 N3 Ni1 N2 -67.4(5) 7_575
C6 N3 Ni1 N2 82.6(9) .
C5 N3 Ni1 N2 -41.3(6) .
C6 N3 Ni1 N1 -51.5(9) 7_575
C5 N3 Ni1 N1 -175.4(7) 7_575
C6 N3 Ni1 B1 -144.5(9) .
C5 N3 Ni1 B1 91.6(6) .
C7 N4 Ni1 N3 -14.4(8) .
C8 N4 Ni1 N3 -140.1(10) .
C7 N4 Ni1 N3 -133.0(8) 7_575
C8 N4 Ni1 N3 101.2(10) 7_575
C7 N4 Ni1 N4 -168.9(8) 7_575
C8 N4 Ni1 N4 65.4(10) 7_575
C7 N4 Ni1 N2 -56.3(8) 7_575
C8 N4 Ni1 N2 177.9(10) 7_575
C7 N4 Ni1 N2 -104.1(8) .
C8 N4 Ni1 N2 130.1(10) .
C7 N4 Ni1 N1 174.6(8) .
C8 N4 Ni1 N1 48.9(10) .
C7 N4 Ni1 N1 36.0(8) 7_575
C8 N4 Ni1 N1 -89.8(10) 7_575
C7 N4 Ni1 B1 77.9(8) .
C8 N4 Ni1 B1 -47.9(10) .
C2 N2 Ni1 N3 164.0(8) .
C3 N2 Ni1 N3 44.4(11) .
C2 N2 Ni1 N3 40.0(8) 7_575
C3 N2 Ni1 N3 -79.6(12) 7_575
C2 N2 Ni1 N4 -61.5(8) 7_575
C3 N2 Ni1 N4 178.9(12) 7_575
C2 N2 Ni1 N4 -108.7(8) .
C3 N2 Ni1 N4 131.7(11) .
C2 N2 Ni1 N2 -173.8(7) 7_575
C3 N2 Ni1 N2 66.6(11) 7_575
C2 N2 Ni1 N1 -18.4(8) .
C3 N2 Ni1 N1 -138.0(11) .
C2 N2 Ni1 N1 -142.1(8) 7_575
C3 N2 Ni1 N1 98.3(11) 7_575
C2 N2 Ni1 B1 69.1(8) .
C3 N2 Ni1 B1 -50.5(12) .
C1 N1 Ni1 N3 -50.4(10) 7_575
C10 N1 Ni1 N3 177.3(7) 7_575
C1 N1 Ni1 N4 69.3(10) 7_575
C10 N1 Ni1 N4 -63.0(6) 7_575
C1 N1 Ni1 N4 88.6(10) .
C10 N1 Ni1 N4 -43.7(6) .
C1 N1 Ni1 N2 15.5(10) 7_575
C10 N1 Ni1 N2 -116.8(6) 7_575
C1 N1 Ni1 N2 -9.4(10) .
C10 N1 Ni1 N2 -141.7(6) .
C1 N1 Ni1 N1 120.2(10) 7_575
C10 N1 Ni1 N1 -12.1(8) 7_575
C1 N1 Ni1 B1 -142.0(10) .
C10 N1 Ni1 B1 85.7(6) .
